data_1540737
loop_
_publ_author_name
'Shim, Su Yong'
'Kim, Jae Yeon'
'Nam, Miso'
'Hwang, Geum-Sook'
'Ryu, Do Hyun'

_publ_section_title
;
 Enantioselective Cyclopropanation with \a-Alkyl-\a-diazoesters Catalyzed
 by Chiral Oxazaborolidinium Ion: Total Synthesis of (+)-Hamavellone B.
;
_journal_issue 2
_journal_name_full 'Organic letters'
_journal_page_first 160
_journal_page_last 163
_journal_paper_doi 10.1021/acs.orglett.5b02970
_journal_volume 18
_journal_year 2016
_chemical_absolute_configuration ad
_chemical_formula_moiety 'C10 H17 Br O4'
_chemical_formula_sum 'C10 H17 Br O4'
_chemical_formula_weight 281.15
_chemical_name_systematic
; 
 ? 
;
_space_group_IT_number 19
_symmetry_cell_setting orthorhombic
_symmetry_space_group_name_Hall 'P 2ac 2ab'
_symmetry_space_group_name_H-M 'P 21 21 21'
_atom_sites_solution_hydrogens geom
_atom_sites_solution_primary direct
_atom_sites_solution_secondary difmap
_audit_creation_method SHELXTL
_cell_angle_alpha 90.00
_cell_angle_beta 90.00
_cell_angle_gamma 90.00
_cell_formula_units_Z 8
_cell_length_a 8.8043(13)
_cell_length_b 11.5507(16)
_cell_length_c 24.957(3)
_cell_measurement_reflns_used 9926
_cell_measurement_temperature 223(2)
_cell_measurement_theta_max 24.71
_cell_measurement_theta_min 2.40
_cell_volume 2538.0(6)
_computing_cell_refinement 'Bruker SAINT'
_computing_data_collection 'Bruker APEX2'
_computing_data_reduction 'Bruker SAINT'
_computing_molecular_graphics 'Bruker SHELXTL'
_computing_publication_material 'Bruker SHELXTL'
_computing_structure_refinement 'Bruker SHELXTL'
_computing_structure_solution 'Bruker SHELXTL'
_diffrn_ambient_temperature 223(2)
_diffrn_measured_fraction_theta_full 0.998
_diffrn_measured_fraction_theta_max 0.998
_diffrn_measurement_device_type 'PHOTON 100 CMOS'
_diffrn_measurement_method '\f and \w scans'
_diffrn_radiation_monochromator graphite
_diffrn_radiation_source 'fine-focus sealed tube'
_diffrn_radiation_type MoK\a
_diffrn_radiation_wavelength 0.71073
_diffrn_reflns_av_R_equivalents 0.0984
_diffrn_reflns_av_sigmaI/netI 0.0455
_diffrn_reflns_limit_h_max 11
_diffrn_reflns_limit_h_min -11
_diffrn_reflns_limit_k_max 15
_diffrn_reflns_limit_k_min -15
_diffrn_reflns_limit_l_max 33
_diffrn_reflns_limit_l_min -33
_diffrn_reflns_number 82760
_diffrn_reflns_theta_full 28.36
_diffrn_reflns_theta_max 28.36
_diffrn_reflns_theta_min 1.94
_exptl_absorpt_coefficient_mu 3.233
_exptl_absorpt_correction_T_max 0.8297
_exptl_absorpt_correction_T_min 0.6603
_exptl_absorpt_correction_type multi-scan
_exptl_absorpt_process_details 'Bruker SADABS'
_exptl_crystal_colour colourless
_exptl_crystal_density_diffrn 1.472
_exptl_crystal_density_method 'not measured'
_exptl_crystal_description Block
_exptl_crystal_F_000 1152
_exptl_crystal_size_max 0.14
_exptl_crystal_size_mid 0.12
_exptl_crystal_size_min 0.06
_refine_diff_density_max 0.408
_refine_diff_density_min -0.588
_refine_diff_density_rms 0.064
_refine_ls_abs_structure_details 'Flack H D (1983), Acta Cryst. A39, 876-881'
_refine_ls_abs_structure_Flack 0.010(8)
_refine_ls_extinction_method none
_refine_ls_goodness_of_fit_ref 1.022
_refine_ls_hydrogen_treatment constr
_refine_ls_matrix_type full
_refine_ls_number_parameters 281
_refine_ls_number_reflns 6329
_refine_ls_number_restraints 0
_refine_ls_restrained_S_all 1.022
_refine_ls_R_factor_all 0.0729
_refine_ls_R_factor_gt 0.0362
_refine_ls_shift/su_max 0.002
_refine_ls_shift/su_mean 0.000
_refine_ls_structure_factor_coef Fsqd
_refine_ls_weighting_details 'calc w=1/[\s^2^(Fo^2^)+(0.0193P)^2^+1.3247P] where P=(Fo^2^+2Fc^2^)/3'
_refine_ls_weighting_scheme calc
_refine_ls_wR_factor_gt 0.0595
_refine_ls_wR_factor_ref 0.0687
_reflns_number_gt 4528
_reflns_number_total 6329
_reflns_threshold_expression >2sigma(I)
_cod_data_source_file ol5b02970_si_002.cif
_cod_data_source_block No1
_cod_depositor_comments
;
The following automatic conversions were performed:

'_symmetry_cell_setting' value 'Orthorhombic' changed to
'orthorhombic' according to
/usr/data/users/saulius/crontab/automatic-downloads/rss-feeds/ACS/lib/dictionaries/cif_core.dic
dictionary named 'cif_core.dic' version 2.4.2 from 2011-04-26.

'_exptl_absorpt_correction_type' value 'Multi-scan' changed to
'multi-scan' according to
/usr/data/users/saulius/crontab/automatic-downloads/rss-feeds/ACS/lib/dictionaries/cif_core.dic
dictionary named 'cif_core.dic' version 2.4.2 from 2011-04-26.

Automatic conversion script
Id: cif_fix_values 4268 2015-11-12 08:31:59Z antanas 

 Adding full bibliography for 1540737.cif.
;
_cod_original_sg_symbol_H-M P2(1)2(1)2(1)
_cod_database_code 1540737

loop_
_symmetry_equiv_pos_as_xyz
'x, y, z'
'-x+1/2, -y, z+1/2'
'-x, y+1/2, -z+1/2'
'x+1/2, -y+1/2, -z'

loop_
_atom_site_label
_atom_site_type_symbol
_atom_site_fract_x
_atom_site_fract_y
_atom_site_fract_z
_atom_site_U_iso_or_equiv
_atom_site_adp_type
_atom_site_occupancy
_atom_site_symmetry_multiplicity
_atom_site_calc_flag
_atom_site_refinement_flags
C1 C 0.3955(3) 1.0002(2) 0.70880(11) 0.0283(6) Uani 1 1 d .
C2 C 0.2347(3) 0.9583(3) 0.71925(11) 0.0307(6) Uani 1 1 d .
Br1 Br 0.07340(4) 1.04521(3) 0.686225(15) 0.05114(10) Uani 1 1 d .
C3 C 0.3233(3) 1.0159(2) 0.76338(11) 0.0319(6) Uani 1 1 d .
H3 H 0.3622 0.9592 0.7898 0.038 Uiso 1 1 calc R
C4 C 0.4132(3) 1.1027(2) 0.67286(11) 0.0331(7) Uani 1 1 d .
O1 O 0.4230(3) 1.20215(16) 0.68798(8) 0.0496(6) Uani 1 1 d .
O2 O 0.4212(4) 1.07364(17) 0.62220(8) 0.0569(7) Uani 1 1 d .
H2 H 0.4456 1.1311 0.6041 0.085 Uiso 1 1 calc R
C5 C 0.5230(3) 0.9129(3) 0.70238(13) 0.0373(7) Uani 1 1 d .
H5A H 0.5025 0.8460 0.7254 0.045 Uiso 1 1 calc R
H5B H 0.5250 0.8857 0.6652 0.045 Uiso 1 1 calc R
C6 C 0.6750(4) 0.9621(4) 0.71637(18) 0.0686(11) Uani 1 1 d .
H6A H 0.6951 1.0293 0.6941 0.103 Uiso 1 1 calc R
H6B H 0.7528 0.9041 0.7102 0.103 Uiso 1 1 calc R
H6C H 0.6757 0.9848 0.7538 0.103 Uiso 1 1 calc R
C7 C 0.1953(4) 0.8311(2) 0.72175(12) 0.0350(7) Uani 1 1 d .
H7 H 0.2724 0.7899 0.7434 0.042 Uiso 1 1 calc R
O3 O 0.0492(3) 0.81187(19) 0.74397(9) 0.0515(6) Uani 1 1 d .
C8 C 0.0385(6) 0.8396(3) 0.79879(15) 0.0737(14) Uani 1 1 d .
H8A H 0.1184 0.8001 0.8184 0.111 Uiso 1 1 calc R
H8B H -0.0596 0.8153 0.8124 0.111 Uiso 1 1 calc R
H8C H 0.0494 0.9226 0.8034 0.111 Uiso 1 1 calc R
O4 O 0.1947(3) 0.78727(16) 0.67061(8) 0.0421(5) Uani 1 1 d .
C9 C 0.1927(5) 0.6626(3) 0.66803(15) 0.0600(10) Uani 1 1 d .
H9A H 0.2877 0.6324 0.6819 0.090 Uiso 1 1 calc R
H9B H 0.1801 0.6383 0.6311 0.090 Uiso 1 1 calc R
H9C H 0.1090 0.6333 0.6893 0.090 Uiso 1 1 calc R
C10 C 0.2785(4) 1.1280(3) 0.78928(13) 0.0419(8) Uani 1 1 d .
H10A H 0.2302 1.1776 0.7630 0.063 Uiso 1 1 calc R
H10B H 0.3683 1.1661 0.8033 0.063 Uiso 1 1 calc R
H10C H 0.2082 1.1128 0.8183 0.063 Uiso 1 1 calc R
C11 C 1.0155(3) 1.0412(3) 0.45982(10) 0.0318(6) Uani 1 1 d .
C12 C 0.8920(3) 0.9779(2) 0.49056(11) 0.0341(7) Uani 1 1 d .
Br2 Br 0.68688(4) 1.03286(3) 0.482754(16) 0.06065(12) Uani 1 1 d .
C13 C 1.0038(4) 1.0529(3) 0.52017(11) 0.0403(7) Uani 1 1 d .
H13 H 1.0819 1.0069 0.5391 0.048 Uiso 1 1 calc R
C14 C 0.9702(4) 1.1411(2) 0.42498(12) 0.0353(7) Uani 1 1 d .
O5 O 0.9602(3) 1.24030(18) 0.43975(8) 0.0593(7) Uani 1 1 d .
O6 O 0.9470(4) 1.11078(18) 0.37509(8) 0.0557(7) Uani 1 1 d .
H6 H 0.9284 1.1692 0.3569 0.084 Uiso 1 1 calc R
C15 C 1.1461(3) 0.9726(3) 0.43551(12) 0.0395(7) Uani 1 1 d .
H15A H 1.1664 0.9045 0.4578 0.047 Uiso 1 1 calc R
H15B H 1.1167 0.9456 0.3998 0.047 Uiso 1 1 calc R
C16 C 1.2897(4) 1.0448(4) 0.43115(17) 0.0685(11) Uani 1 1 d .
H16A H 1.2724 1.1088 0.4067 0.103 Uiso 1 1 calc R
H16B H 1.3718 0.9970 0.4177 0.103 Uiso 1 1 calc R
H16C H 1.3164 1.0747 0.4662 0.103 Uiso 1 1 calc R
C17 C 0.8976(3) 0.8476(2) 0.49677(11) 0.0333(7) Uani 1 1 d .
H17 H 1.0030 0.8236 0.5050 0.040 Uiso 1 1 calc R
O7 O 0.8524(3) 0.79794(17) 0.44851(8) 0.0408(5) Uani 1 1 d .
C18 C 0.8876(4) 0.6777(3) 0.44502(14) 0.0481(9) Uani 1 1 d .
H18A H 0.9959 0.6667 0.4501 0.072 Uiso 1 1 calc R
H18B H 0.8583 0.6487 0.4100 0.072 Uiso 1 1 calc R
H18C H 0.8326 0.6359 0.4726 0.072 Uiso 1 1 calc R
O8 O 0.7997(3) 0.80659(18) 0.53724(8) 0.0451(6) Uani 1 1 d .
C19 C 0.8539(6) 0.8263(4) 0.58926(14) 0.0895(17) Uani 1 1 d .
H19A H 0.9595 0.8030 0.5914 0.134 Uiso 1 1 calc R
H19B H 0.7944 0.7816 0.6146 0.134 Uiso 1 1 calc R
H19C H 0.8452 0.9080 0.5977 0.134 Uiso 1 1 calc R
C20 C 0.9609(6) 1.1604(3) 0.55043(14) 0.0707(13) Uani 1 1 d .
H20A H 0.8784 1.1993 0.5320 0.106 Uiso 1 1 calc R
H20B H 1.0479 1.2118 0.5524 0.106 Uiso 1 1 calc R
H20C H 0.9289 1.1397 0.5863 0.106 Uiso 1 1 calc R

loop_
_atom_site_aniso_label
_atom_site_aniso_U_11
_atom_site_aniso_U_22
_atom_site_aniso_U_33
_atom_site_aniso_U_23
_atom_site_aniso_U_13
_atom_site_aniso_U_12
C1 0.0326(17) 0.0206(13) 0.0318(15) 0.0041(11) -0.0002(12) -0.0004(11)
C2 0.0319(14) 0.0252(14) 0.0351(16) 0.0062(14) 0.0003(12) -0.0011(13)
Br1 0.03809(18) 0.04000(17) 0.0753(2) 0.00401(18) -0.01492(17) 0.00579(16)
C3 0.0377(16) 0.0259(15) 0.0321(15) 0.0050(12) -0.0024(13) -0.0031(13)
C4 0.0380(17) 0.0278(15) 0.0333(17) 0.0028(12) 0.0012(14) -0.0044(13)
O1 0.0905(18) 0.0224(10) 0.0359(11) 0.0001(9) 0.0074(13) -0.0126(11)
O2 0.111(2) 0.0297(12) 0.0305(12) 0.0022(9) 0.0127(14) -0.0176(14)
C5 0.0354(18) 0.0313(16) 0.0454(18) 0.0009(13) -0.0019(14) 0.0018(13)
C6 0.0368(19) 0.061(2) 0.108(3) -0.021(3) -0.009(2) 0.003(2)
C7 0.0423(18) 0.0253(15) 0.0373(17) 0.0005(13) 0.0039(15) -0.0067(14)
O3 0.0556(16) 0.0456(13) 0.0533(14) -0.0047(11) 0.0162(12) -0.0215(12)
C8 0.105(4) 0.056(2) 0.060(3) -0.0143(19) 0.041(2) -0.033(2)
O4 0.0594(14) 0.0277(11) 0.0393(12) -0.0011(9) 0.0039(11) -0.0072(11)
C9 0.090(3) 0.0279(17) 0.062(2) -0.0058(16) 0.014(2) -0.0078(19)
C10 0.051(2) 0.0346(17) 0.0401(18) -0.0049(15) 0.0067(16) -0.0040(15)
C11 0.0419(16) 0.0211(13) 0.0324(15) 0.0018(13) -0.0027(12) 0.0026(14)
C12 0.0403(17) 0.0265(15) 0.0355(15) 0.0069(13) 0.0022(13) 0.0077(12)
Br2 0.0444(2) 0.0560(2) 0.0815(3) 0.0195(2) 0.01266(19) 0.02104(19)
C13 0.063(2) 0.0264(15) 0.0316(15) 0.0029(14) -0.0065(15) 0.0004(15)
C14 0.049(2) 0.0261(16) 0.0314(17) 0.0045(13) -0.0030(14) 0.0017(13)
O5 0.117(2) 0.0238(12) 0.0373(12) 0.0058(10) -0.0119(14) 0.0081(13)
O6 0.104(2) 0.0293(11) 0.0334(12) 0.0032(9) -0.0124(14) 0.0114(14)
C15 0.0380(17) 0.0333(17) 0.0471(18) 0.0096(15) 0.0035(14) 0.0022(15)
C16 0.048(2) 0.068(3) 0.089(3) 0.026(3) 0.003(2) -0.010(2)
C17 0.0368(18) 0.0301(15) 0.0329(16) 0.0059(12) -0.0004(13) 0.0003(13)
O7 0.0560(15) 0.0285(11) 0.0380(12) -0.0007(9) -0.0081(10) 0.0010(10)
C18 0.065(3) 0.0285(17) 0.051(2) -0.0011(15) 0.0066(18) 0.0018(16)
O8 0.0548(15) 0.0411(13) 0.0394(12) 0.0081(10) 0.0078(11) -0.0062(11)
C19 0.138(5) 0.096(4) 0.034(2) 0.015(2) 0.000(3) -0.048(3)
C20 0.136(4) 0.0350(19) 0.041(2) -0.0021(15) -0.005(2) 0.013(2)

loop_
_atom_type_symbol
_atom_type_description
_atom_type_scat_dispersion_real
_atom_type_scat_dispersion_imag
_atom_type_scat_source
C C 0.0033 0.0016 'International Tables Vol C Tables 4.2.6.8 and 6.1.1.4'
H H 0.0000 0.0000 'International Tables Vol C Tables 4.2.6.8 and 6.1.1.4'
O O 0.0106 0.0060 'International Tables Vol C Tables 4.2.6.8 and 6.1.1.4'
Br Br -0.2901 2.4595 'International Tables Vol C Tables 4.2.6.8 and 6.1.1.4'

loop_
_geom_angle_atom_site_label_1
_geom_angle_atom_site_label_2
_geom_angle_atom_site_label_3
_geom_angle
C4 C1 C3 119.3(2)
C4 C1 C5 112.7(2)
C3 C1 C5 119.0(2)
C4 C1 C2 116.9(2)
C3 C1 C2 59.48(18)
C5 C1 C2 119.7(2)
C3 C2 C7 121.2(2)
C3 C2 C1 60.10(19)
C7 C2 C1 122.1(3)
C3 C2 Br1 117.7(2)
C7 C2 Br1 110.8(2)
C1 C2 Br1 116.60(19)
C10 C3 C2 124.1(3)
C10 C3 C1 126.9(2)
C2 C3 C1 60.42(18)
C10 C3 H3 112.0
C2 C3 H3 112.0
C1 C3 H3 112.0
O1 C4 O2 122.6(3)
O1 C4 C1 124.9(3)
O2 C4 C1 112.5(2)
C4 O2 H2 109.5
C6 C5 C1 112.6(3)
C6 C5 H5A 109.1
C1 C5 H5A 109.1
C6 C5 H5B 109.1
C1 C5 H5B 109.1
H5A C5 H5B 107.8
C5 C6 H6A 109.5
C5 C6 H6B 109.5
H6A C6 H6B 109.5
C5 C6 H6C 109.5
H6A C6 H6C 109.5
H6B C6 H6C 109.5
O4 C7 O3 107.6(2)
O4 C7 C2 108.7(2)
O3 C7 C2 112.1(2)
O4 C7 H7 109.5
O3 C7 H7 109.5
C2 C7 H7 109.5
C8 O3 C7 113.9(3)
O3 C8 H8A 109.5
O3 C8 H8B 109.5
H8A C8 H8B 109.5
O3 C8 H8C 109.5
H8A C8 H8C 109.5
H8B C8 H8C 109.5
C7 O4 C9 114.2(2)
O4 C9 H9A 109.5
O4 C9 H9B 109.5
H9A C9 H9B 109.5
O4 C9 H9C 109.5
H9A C9 H9C 109.5
H9B C9 H9C 109.5
C3 C10 H10A 109.5
C3 C10 H10B 109.5
H10A C10 H10B 109.5
C3 C10 H10C 109.5
H10A C10 H10C 109.5
H10B C10 H10C 109.5
C14 C11 C13 119.3(3)
C14 C11 C12 118.3(2)
C13 C11 C12 59.49(19)
C14 C11 C15 111.7(2)
C13 C11 C15 119.6(3)
C12 C11 C15 119.4(2)
C13 C12 C17 120.1(2)
C13 C12 C11 60.15(19)
C17 C12 C11 120.5(2)
C13 C12 Br2 118.2(2)
C17 C12 Br2 111.7(2)
C11 C12 Br2 117.51(19)
C20 C13 C12 124.0(3)
C20 C13 C11 126.2(3)
C12 C13 C11 60.37(19)
C20 C13 H13 112.3
C12 C13 H13 112.3
C11 C13 H13 112.3
O5 C14 O6 122.2(3)
O5 C14 C11 125.0(3)
O6 C14 C11 112.8(2)
C14 O6 H6 109.5
C16 C15 C11 111.8(3)
C16 C15 H15A 109.3
C11 C15 H15A 109.3
C16 C15 H15B 109.3
C11 C15 H15B 109.3
H15A C15 H15B 107.9
C15 C16 H16A 109.5
C15 C16 H16B 109.5
H16A C16 H16B 109.5
C15 C16 H16C 109.5
H16A C16 H16C 109.5
H16B C16 H16C 109.5
O7 C17 O8 107.8(2)
O7 C17 C12 108.2(2)
O8 C17 C12 112.8(2)
O7 C17 H17 109.3
O8 C17 H17 109.3
C12 C17 H17 109.3
C17 O7 C18 113.1(2)
O7 C18 H18A 109.5
O7 C18 H18B 109.5
H18A C18 H18B 109.5
O7 C18 H18C 109.5
H18A C18 H18C 109.5
H18B C18 H18C 109.5
C19 O8 C17 113.6(3)
O8 C19 H19A 109.5
O8 C19 H19B 109.5
H19A C19 H19B 109.5
O8 C19 H19C 109.5
H19A C19 H19C 109.5
H19B C19 H19C 109.5
C13 C20 H20A 109.5
C13 C20 H20B 109.5
H20A C20 H20B 109.5
C13 C20 H20C 109.5
H20A C20 H20C 109.5
H20B C20 H20C 109.5

loop_
_geom_bond_atom_site_label_1
_geom_bond_atom_site_label_2
_geom_bond_distance
C1 C4 1.493(4)
C1 C3 1.514(4)
C1 C5 1.517(4)
C1 C2 1.519(4)
C2 C3 1.505(4)
C2 C7 1.511(4)
C2 Br1 1.925(3)
C3 C10 1.500(4)
C3 H3 0.9900
C4 O1 1.213(3)
C4 O2 1.310(3)
O2 H2 0.8300
C5 C6 1.495(5)
C5 H5A 0.9800
C5 H5B 0.9800
C6 H6A 0.9700
C6 H6B 0.9700
C6 H6C 0.9700
C7 O4 1.373(3)
C7 O3 1.418(4)
C7 H7 0.9900
O3 C8 1.408(4)
C8 H8A 0.9700
C8 H8B 0.9700
C8 H8C 0.9700
O4 C9 1.441(4)
C9 H9A 0.9700
C9 H9B 0.9700
C9 H9C 0.9700
C10 H10A 0.9700
C10 H10B 0.9700
C10 H10C 0.9700
C11 C14 1.499(4)
C11 C13 1.516(4)
C11 C12 1.519(4)
C11 C15 1.522(4)
C12 C13 1.505(4)
C12 C17 1.513(4)
C12 Br2 1.924(3)
C13 C20 1.501(5)
C13 H13 0.9900
C14 O5 1.206(4)
C14 O6 1.310(4)
O6 H6 0.8300
C15 C16 1.518(5)
C15 H15A 0.9800
C15 H15B 0.9800
C16 H16A 0.9700
C16 H16B 0.9700
C16 H16C 0.9700
C17 O7 1.392(3)
C17 O8 1.410(3)
C17 H17 0.9900
O7 C18 1.426(4)
C18 H18A 0.9700
C18 H18B 0.9700
C18 H18C 0.9700
O8 C19 1.402(4)
C19 H19A 0.9700
C19 H19B 0.9700
C19 H19C 0.9700
C20 H20A 0.9700
C20 H20B 0.9700
C20 H20C 0.9700

loop_
_geom_torsion_atom_site_label_1
_geom_torsion_atom_site_label_2
_geom_torsion_atom_site_label_3
_geom_torsion_atom_site_label_4
_geom_torsion
C4 C1 C2 C3 -109.8(3)
C5 C1 C2 C3 108.2(3)
C4 C1 C2 C7 140.0(3)
C3 C1 C2 C7 -110.2(3)
C5 C1 C2 C7 -2.1(4)
C4 C1 C2 Br1 -1.6(3)
C3 C1 C2 Br1 108.2(2)
C5 C1 C2 Br1 -143.6(2)
C7 C2 C3 C10 -131.7(3)
C1 C2 C3 C10 116.8(3)
Br1 C2 C3 C10 10.4(4)
C7 C2 C3 C1 111.6(3)
Br1 C2 C3 C1 -106.3(2)
C4 C1 C3 C10 -6.5(5)
C5 C1 C3 C10 138.3(3)
C2 C1 C3 C10 -112.3(4)
C4 C1 C3 C2 105.8(3)
C5 C1 C3 C2 -109.3(3)
C3 C1 C4 O1 26.0(5)
C5 C1 C4 O1 -121.0(3)
C2 C1 C4 O1 94.4(4)
C3 C1 C4 O2 -155.7(3)
C5 C1 C4 O2 57.3(4)
C2 C1 C4 O2 -87.3(3)
C4 C1 C5 C6 61.8(4)
C3 C1 C5 C6 -85.3(3)
C2 C1 C5 C6 -154.7(3)
C3 C2 C7 O4 -147.0(3)
C1 C2 C7 O4 -74.9(3)
Br1 C2 C7 O4 68.6(3)
C3 C2 C7 O3 94.2(3)
C1 C2 C7 O3 166.3(2)
Br1 C2 C7 O3 -50.2(3)
O4 C7 O3 C8 172.6(3)
C2 C7 O3 C8 -67.9(4)
O3 C7 O4 C9 -71.6(4)
C2 C7 O4 C9 166.7(3)
C14 C11 C12 C13 -109.2(3)
C15 C11 C12 C13 109.0(3)
C14 C11 C12 C17 141.4(3)
C13 C11 C12 C17 -109.4(3)
C15 C11 C12 C17 -0.4(4)
C14 C11 C12 Br2 -0.7(3)
C13 C11 C12 Br2 108.4(2)
C15 C11 C12 Br2 -142.5(2)
C17 C12 C13 C20 -134.0(3)
C11 C12 C13 C20 115.9(3)
Br2 C12 C13 C20 8.6(4)
C17 C12 C13 C11 110.1(3)
Br2 C12 C13 C11 -107.2(2)
C14 C11 C13 C20 -4.9(5)
C12 C11 C13 C20 -112.4(4)
C15 C11 C13 C20 138.9(4)
C14 C11 C13 C12 107.4(3)
C15 C11 C13 C12 -108.7(3)
C13 C11 C14 O5 19.4(5)
C12 C11 C14 O5 88.4(4)
C15 C11 C14 O5 -127.1(4)
C13 C11 C14 O6 -162.9(3)
C12 C11 C14 O6 -94.0(3)
C15 C11 C14 O6 50.6(4)
C14 C11 C15 C16 63.8(3)
C13 C11 C15 C16 -82.6(4)
C12 C11 C15 C16 -152.1(3)
C13 C12 C17 O7 -147.4(3)
C11 C12 C17 O7 -76.5(3)
Br2 C12 C17 O7 67.7(3)
C13 C12 C17 O8 93.4(3)
C11 C12 C17 O8 164.4(2)
Br2 C12 C17 O8 -51.5(3)
O8 C17 O7 C18 -72.0(3)
C12 C17 O7 C18 165.8(3)
O7 C17 O8 C19 165.1(3)
C12 C17 O8 C19 -75.5(4)
